data_2206374
loop_
_publ_author_name
'Yang, Yu-Min'

_publ_section_title
;
 Dichlorobis[2-(<i>o</i>-tolyliminomethyl)phenolato]copper(II)
;
_journal_coeditor_code CF6444
_journal_issue 8
_journal_name_full 'Acta Crystallographica Section E'
_journal_page_first m1616
_journal_page_last m1617
_journal_paper_doi 10.1107/S1600536805023305
_journal_volume 61
_journal_year 2005
_chemical_formula_iupac '[Cu (C14 H13 N O)2 Cl2]'
_chemical_formula_sum 'C28 H26 Cl2 Cu N2 O2'
_chemical_formula_weight 556.95
_chemical_name_systematic
;
Dichlorobis[2-(o-tolyliminomethyl)phenolato]copper(II)
;
_space_group_IT_number 15
_symmetry_cell_setting monoclinic
_symmetry_space_group_name_Hall '-C 2yc'
_symmetry_space_group_name_H-M 'C 1 2/c 1'
_atom_sites_solution_hydrogens geom
_atom_sites_solution_primary direct
_atom_sites_solution_secondary difmap
_audit_creation_method SHELXL-97
_cell_angle_alpha 90.00
_cell_angle_beta 104.31(3)
_cell_angle_gamma 90.00
_cell_formula_units_Z 4
_cell_length_a 16.043(3)
_cell_length_b 10.536(2)
_cell_length_c 15.647(3)
_cell_measurement_reflns_used 726
_cell_measurement_temperature 293(2)
_cell_measurement_theta_max 22.18
_cell_measurement_theta_min 2.33
_cell_volume 2562.7(9)
_computing_cell_refinement SMART
_computing_data_collection 'SMART (Bruker, 1998)'
_computing_data_reduction 'SAINT (Bruker, 1998)'
_computing_molecular_graphics 'SHELXTL (Sheldrick, 1997b)'
_computing_publication_material SHELXTL
_computing_structure_refinement 'SHELXL97 (Sheldrick, 1997a)'
_computing_structure_solution 'SHELXS97 (Sheldrick, 1997a)'
_diffrn_ambient_temperature 293(2)
_diffrn_measured_fraction_theta_full 0.966
_diffrn_measured_fraction_theta_max 0.966
_diffrn_measurement_device_type 'Bruker SMART CCD area-detector'
_diffrn_measurement_method \w
_diffrn_radiation_monochromator graphite
_diffrn_radiation_source 'fine-focus sealed tube'
_diffrn_radiation_type MoK\a
_diffrn_radiation_wavelength 0.71073
_diffrn_reflns_av_R_equivalents 0.0729
_diffrn_reflns_av_sigmaI/netI 0.1125
_diffrn_reflns_limit_h_max 20
_diffrn_reflns_limit_h_min -16
_diffrn_reflns_limit_k_max 13
_diffrn_reflns_limit_k_min -13
_diffrn_reflns_limit_l_max 18
_diffrn_reflns_limit_l_min -20
_diffrn_reflns_number 8015
_diffrn_reflns_theta_full 27.48
_diffrn_reflns_theta_max 27.48
_diffrn_reflns_theta_min 2.34
_diffrn_standards_number 0
_exptl_absorpt_coefficient_mu 1.089
_exptl_absorpt_correction_T_max 0.7575
_exptl_absorpt_correction_T_min 0.7219
_exptl_absorpt_correction_type multi-scan
_exptl_absorpt_process_details '(SADABS; Sheldrick, 1996)'
_exptl_crystal_colour blue
_exptl_crystal_density_diffrn 1.443
_exptl_crystal_density_method 'not measured'
_exptl_crystal_description block
_exptl_crystal_F_000 1148
_exptl_crystal_size_max 0.32
_exptl_crystal_size_mid 0.28
_exptl_crystal_size_min 0.27
_refine_diff_density_max 0.432
_refine_diff_density_min -0.282
_refine_ls_extinction_method none
_refine_ls_goodness_of_fit_ref 0.952
_refine_ls_hydrogen_treatment mixed
_refine_ls_matrix_type full
_refine_ls_number_parameters 163
_refine_ls_number_reflns 2847
_refine_ls_number_restraints 1
_refine_ls_restrained_S_all 0.952
_refine_ls_R_factor_all 0.1305
_refine_ls_R_factor_gt 0.0568
_refine_ls_shift/su_max 0.000
_refine_ls_shift/su_mean 0.000
_refine_ls_structure_factor_coef Fsqd
_refine_ls_weighting_details 'w = 1/[\s^2^(Fo^2^)+(0.0522P)^2^] where P = (Fo^2^+2Fc^2^)/3'
_refine_ls_weighting_scheme calc
_refine_ls_wR_factor_gt 0.1114
_refine_ls_wR_factor_ref 0.1381
_reflns_number_gt 1462
_reflns_number_total 2847
_reflns_threshold_expression I>2\s(I)
_cod_data_source_file cf6444.cif
_cod_data_source_block I
_cod_depositor_comments
;
The following automatic conversions were performed:
'_symmetry_cell_setting' value 'Monoclinic' changed to 'monoclinic'
according to '/home/saulius/struct/CIF-dictionaries/cif_core.dic'
dictionary named 'cif_core.dic' version 2.4.1 from 2010-06-29.

Automatic conversion script
Id: cif_fix_enum 1527 2010-12-29 10:47:43Z saulius 

The following automatic conversions were performed:

'_symmetry_cell_setting' value 'Monoclinic' changed to 'monoclinic'
according to /home/saulius/struct/CIF-dictionaries/cif_core.dic
dictionary named 'cif_core.dic' version 2.4.1 from 2010-06-29.

Automatic conversion script
Id: cif_fix_values 1715 2011-07-08 13:25:40Z adriana 
;
_cod_original_cell_volume 2562.8(9)
_cod_original_sg_symbol_H-M 'C 2/c'
_cod_database_code 2206374
_cod_database_fobs_code 2206374

loop_
_symmetry_equiv_pos_as_xyz
'x, y, z'
'-x, y, -z+1/2'
'x+1/2, y+1/2, z'
'-x+1/2, y+1/2, -z+1/2'
'-x, -y, -z'
'x, -y, z-1/2'
'-x+1/2, -y+1/2, -z'
'x+1/2, -y+1/2, z-1/2'

loop_
_atom_site_label
_atom_site_fract_x
_atom_site_fract_y
_atom_site_fract_z
_atom_site_U_iso_or_equiv
_atom_site_adp_type
_atom_site_calc_flag
_atom_site_refinement_flags
_atom_site_occupancy
_atom_site_type_symbol
Cu1 1.0000 0.42516(7) 0.2500 0.0450(3) Uani d S 1 Cu
Cl1 0.88453(7) 0.30367(12) 0.24533(8) 0.0647(4) Uani d . 1 Cl
N1 0.8453(2) 0.5928(3) 0.0093(2) 0.0445(9) Uani d D 1 N
O1 0.96710(17) 0.5423(3) 0.14824(18) 0.0513(8) Uani d . 1 O
C1 1.0203(3) 0.6045(4) 0.1128(3) 0.0442(11) Uani d . 1 C
C2 1.1069(3) 0.6269(5) 0.1560(3) 0.0577(13) Uani d . 1 C
H2 1.1276 0.5984 0.2136 0.069 Uiso calc R 1 H
C3 1.1615(3) 0.6896(5) 0.1155(4) 0.0658(14) Uani d . 1 C
H3 1.2181 0.7039 0.1465 0.079 Uiso calc R 1 H
C4 1.1339(3) 0.7322(4) 0.0293(4) 0.0599(13) Uani d . 1 C
H4 1.1721 0.7719 0.0018 0.072 Uiso calc R 1 H
C5 1.0502(3) 0.7152(4) -0.0148(3) 0.0520(12) Uani d . 1 C
H5 1.0311 0.7454 -0.0721 0.062 Uiso calc R 1 H
C6 0.9923(2) 0.6527(4) 0.0252(3) 0.0412(10) Uani d . 1 C
C7 0.9048(3) 0.6440(4) -0.0224(3) 0.0444(10) Uani d . 1 C
H7 0.8894 0.6767 -0.0793 0.053 Uiso calc R 1 H
C8 0.7554(3) 0.5837(4) -0.0329(3) 0.0474(11) Uani d . 1 C
C9 0.7273(3) 0.5961(4) -0.1234(3) 0.0612(13) Uani d . 1 C
H9 0.7666 0.6093 -0.1574 0.073 Uiso calc R 1 H
C10 0.6406(3) 0.5886(5) -0.1629(4) 0.0780(16) Uani d . 1 C
H10 0.6211 0.5978 -0.2237 0.094 Uiso calc R 1 H
C11 0.5827(3) 0.5676(5) -0.1125(4) 0.0758(16) Uani d . 1 C
H11 0.5241 0.5624 -0.1389 0.091 Uiso calc R 1 H
C12 0.6119(3) 0.5546(4) -0.0236(4) 0.0642(14) Uani d . 1 C
H12 0.5724 0.5392 0.0098 0.077 Uiso calc R 1 H
C13 0.6991(3) 0.5634(4) 0.0196(3) 0.0496(11) Uani d . 1 C
C14 0.7290(3) 0.5492(5) 0.1182(3) 0.0694(14) Uani d . 1 C
H14A 0.7644 0.4749 0.1320 0.104 Uiso calc R 1 H
H14B 0.6800 0.5410 0.1427 0.104 Uiso calc R 1 H
H14C 0.7617 0.6227 0.1427 0.104 Uiso calc R 1 H
H1 0.861(3) 0.551(4) 0.0607(16) 0.080 Uiso d D 1 H

loop_
_atom_site_aniso_label
_atom_site_aniso_U_11
_atom_site_aniso_U_22
_atom_site_aniso_U_33
_atom_site_aniso_U_12
_atom_site_aniso_U_13
_atom_site_aniso_U_23
Cu1 0.0336(4) 0.0640(5) 0.0352(4) 0.000 0.0044(3) 0.000
Cl1 0.0478(7) 0.0858(9) 0.0586(8) -0.0144(6) 0.0096(6) -0.0047(6)
N1 0.035(2) 0.056(2) 0.040(2) 0.0010(17) 0.0041(17) 0.0012(17)
O1 0.0364(16) 0.072(2) 0.0426(17) -0.0048(15) 0.0048(14) 0.0074(15)
C1 0.034(2) 0.052(3) 0.043(3) 0.000(2) 0.004(2) -0.009(2)
C2 0.045(3) 0.070(3) 0.049(3) -0.003(2) -0.005(2) 0.000(2)
C3 0.035(3) 0.068(3) 0.085(4) -0.010(2) -0.002(3) -0.007(3)
C4 0.044(3) 0.059(3) 0.079(4) -0.009(2) 0.021(3) 0.001(3)
C5 0.046(3) 0.051(3) 0.058(3) -0.008(2) 0.010(2) 0.005(2)
C6 0.030(2) 0.041(2) 0.051(3) 0.0006(19) 0.009(2) -0.002(2)
C7 0.038(2) 0.052(3) 0.042(3) 0.003(2) 0.008(2) 0.001(2)
C8 0.033(2) 0.053(3) 0.052(3) 0.002(2) 0.002(2) -0.002(2)
C9 0.039(3) 0.087(4) 0.054(3) 0.000(2) 0.004(2) -0.003(3)
C10 0.044(3) 0.114(5) 0.066(4) 0.000(3) -0.007(3) -0.001(3)
C11 0.034(3) 0.088(4) 0.091(4) -0.002(3) -0.012(3) 0.005(3)
C12 0.033(3) 0.063(3) 0.095(4) 0.001(2) 0.014(3) 0.009(3)
C13 0.034(2) 0.050(3) 0.061(3) 0.003(2) 0.006(2) 0.005(2)
C14 0.048(3) 0.093(4) 0.067(4) 0.001(3) 0.015(3) 0.014(3)

loop_
_atom_type_symbol
_atom_type_description
_atom_type_scat_dispersion_real
_atom_type_scat_dispersion_imag
_atom_type_scat_source
C C 0.0033 0.0016 'International Tables Vol C Tables 4.2.6.8 and 6.1.1.4'
H H 0.0000 0.0000 'International Tables Vol C Tables 4.2.6.8 and 6.1.1.4'
N N 0.0061 0.0033 'International Tables Vol C Tables 4.2.6.8 and 6.1.1.4'
O O 0.0106 0.0060 'International Tables Vol C Tables 4.2.6.8 and 6.1.1.4'
Cl Cl 0.1484 0.1585 'International Tables Vol C Tables 4.2.6.8 and 6.1.1.4'
Cu Cu 0.3201 1.2651 'International Tables Vol C Tables 4.2.6.8 and 6.1.1.4'

loop_
_geom_angle_atom_site_label_1
_geom_angle_atom_site_label_2
_geom_angle_atom_site_label_3
_geom_angle_site_symmetry_1
_geom_angle_site_symmetry_3
_geom_angle
_geom_angle_publ_flag
O1 Cu1 O1 2_755 . 102.89(17) y
O1 Cu1 Cl1 2_755 . 115.89(9) y
O1 Cu1 Cl1 . . 106.04(9) y
O1 Cu1 Cl1 2_755 2_755 106.04(9) ?
O1 Cu1 Cl1 . 2_755 115.89(9) ?
Cl1 Cu1 Cl1 . 2_755 110.23(8) y
C7 N1 C8 . . 127.1(4) ?
C7 N1 H1 . . 119(3) ?
C8 N1 H1 . . 114(3) ?
C1 O1 Cu1 . . 125.6(2) ?
O1 C1 C2 . . 123.5(4) ?
O1 C1 C6 . . 120.3(3) ?
C2 C1 C6 . . 116.2(4) ?
C3 C2 C1 . . 121.8(4) ?
C3 C2 H2 . . 119.1 ?
C1 C2 H2 . . 119.1 ?
C2 C3 C4 . . 121.3(4) ?
C2 C3 H3 . . 119.4 ?
C4 C3 H3 . . 119.4 ?
C5 C4 C3 . . 119.2(5) ?
C5 C4 H4 . . 120.4 ?
C3 C4 H4 . . 120.4 ?
C4 C5 C6 . . 121.0(4) ?
C4 C5 H5 . . 119.5 ?
C6 C5 H5 . . 119.5 ?
C5 C6 C7 . . 118.3(4) ?
C5 C6 C1 . . 120.6(4) ?
C7 C6 C1 . . 121.0(4) ?
N1 C7 C6 . . 123.6(4) ?
N1 C7 H7 . . 118.2 ?
C6 C7 H7 . . 118.2 ?
C13 C8 C9 . . 121.9(4) ?
C13 C8 N1 . . 117.9(4) ?
C9 C8 N1 . . 120.2(4) ?
C10 C9 C8 . . 119.5(5) ?
C10 C9 H9 . . 120.3 ?
C8 C9 H9 . . 120.3 ?
C11 C10 C9 . . 120.1(5) ?
C11 C10 H10 . . 120.0 ?
C9 C10 H10 . . 120.0 ?
C12 C11 C10 . . 119.4(5) ?
C12 C11 H11 . . 120.3 ?
C10 C11 H11 . . 120.3 ?
C11 C12 C13 . . 122.6(5) ?
C11 C12 H12 . . 118.7 ?
C13 C12 H12 . . 118.7 ?
C8 C13 C12 . . 116.5(4) ?
C8 C13 C14 . . 122.4(4) ?
C12 C13 C14 . . 121.1(4) ?
C13 C14 H14A . . 109.5 ?
C13 C14 H14B . . 109.5 ?
H14A C14 H14B . . 109.5 ?
C13 C14 H14C . . 109.5 ?
H14A C14 H14C . . 109.5 ?
H14B C14 H14C . . 109.5 ?

loop_
_geom_bond_atom_site_label_1
_geom_bond_atom_site_label_2
_geom_bond_site_symmetry_2
_geom_bond_distance
_geom_bond_publ_flag
Cu1 O1 2_755 1.980(3) ?
Cu1 O1 . 1.980(3) y
Cu1 Cl1 . 2.238(2) y
Cu1 Cl1 2_755 2.238(2) ?
N1 C7 . 1.298(5) ?
N1 C8 . 1.433(5) ?
N1 H1 . 0.897(10) ?
O1 C1 . 1.304(5) ?
C1 C2 . 1.406(5) ?
C1 C6 . 1.427(5) ?
C2 C3 . 1.372(6) ?
C2 H2 . 0.930 ?
C3 C4 . 1.387(6) ?
C3 H3 . 0.930 ?
C4 C5 . 1.361(5) ?
C4 H4 . 0.930 ?
C5 C6 . 1.405(6) ?
C5 H5 . 0.930 ?
C6 C7 . 1.420(5) ?
C7 H7 . 0.930 ?
C8 C13 . 1.380(6) ?
C8 C9 . 1.382(6) ?
C9 C10 . 1.378(6) ?
C9 H9 . 0.930 ?
C10 C11 . 1.377(7) ?
C10 H10 . 0.930 ?
C11 C12 . 1.361(7) ?
C11 H11 . 0.930 ?
C12 C13 . 1.397(6) ?
C12 H12 . 0.930 ?
C13 C14 . 1.506(6) ?
C14 H14A . 0.960 ?
C14 H14B . 0.960 ?
C14 H14C . 0.960 ?

loop_
_geom_hbond_atom_site_label_D
_geom_hbond_atom_site_label_H
_geom_hbond_atom_site_label_A
_geom_hbond_distance_DH
_geom_hbond_distance_HA
_geom_hbond_distance_DA
_geom_hbond_angle_DHA
N1 H1 O1 0.897(10) 1.91(4) 2.593(4) 132(4)
